data_1513337
loop_
_publ_author_name
'Steele, I.M.'
'Pluth, J.J.'

_publ_section_title
;
 Crystal structure of tetrabasic lead sulfate (4(Pb O).(Pb S O4))
;
_journal_name_full 'Journal of the Electrochemical Society'
_journal_page_first 528
_journal_page_last 533
_journal_paper_doi 10.1149/1.1838298
_journal_volume 145
_journal_year 1998
_chemical_formula_sum 'O8 Pb5 S'
_chemical_name_systematic '(Pb O)4 (Pb (S O4))'
_space_group_IT_number 14
_symmetry_space_group_name_Hall '-P 2ybc'
_symmetry_space_group_name_H-M 'P 1 21/c 1'
_cell_angle_alpha 90
_cell_angle_beta 90.93
_cell_angle_gamma 90
_cell_formula_units_Z 4
_cell_length_a 7.297
_cell_length_b 11.698
_cell_length_c 11.498
_cell_volume 981.344
_citation_journal_id_ASTM JESOAN
_cod_data_source_file PbSO.cif
_cod_data_source_block TetrabasicLeadSulfate
_cod_original_cell_volume 981.3435
_cod_original_formula_sum 'O8 Pb5 S1'
_cod_database_code 1513337

loop_
_symmetry_equiv_pos_as_xyz
x,y,z
-x,y+1/2,-z+1/2
-x,-y,-z
x,-y-1/2,z-1/2

loop_
_atom_site_label
_atom_site_type_symbol
_atom_site_fract_x
_atom_site_fract_y
_atom_site_fract_z
_atom_site_occupancy
_atom_site_U_iso_or_equiv
O8 O-2 0.2781 0.0051 0.1019 1 0.0
O2 O-2 0.6116 0.0986 0.4979 1 0.0
Pb2 Pb+2 0.12241 0.91011 0.38955 1 0.0
Pb4 Pb+2 0.37523 0.06203 0.61724 1 0.0
O6 O-2 0.2384 0.1987 0.1264 1 0.0
O4 O-2 0.8623 0.1738 0.2921 1 0.0
O5 O-2 0.3702 0.0916 0.2805 1 0.0
Pb1 Pb+2 0.10983 0.24462 0.3862 1 0.0
O1 O-2 0.8678 -0.0861 0.5086 1 0.0
Pb3 Pb+2 0.62965 0.25913 0.38722 1 0.0
Pb5 Pb+2 0.8663 0.4221 0.6288 1 0.0
O7 O-2 0.5338 0.1328 0.1084 1 0.0
O3 O-2 0.8716 0.2756 0.5125 1 0.0
S1 S+6 0.3578 0.1048 0.1518 1 0.0
